data_1570477
loop_
_publ_author_name
'Liu, Yue'
'Yang, Gang'
'Li, Chao'
'Tan, Chen'
'Chen, Min'

_publ_section_title
;
 Ligand pre-inserted \a-diimine palladium catalysts and mechanism studies
 in olefin polymerization
;
_journal_issue 1
_journal_name_full 'Polymer Chemistry'
_journal_page_first 40
_journal_page_last 45
_journal_paper_doi 10.1039/D3PY01011B
_journal_volume 15
_journal_year 2024
_chemical_formula_moiety 'C49 H48 N3 Pd, C32 H12 B F24'
_chemical_formula_sum 'C81 H60 B F24 N3 Pd'
_chemical_formula_weight 1648.53
_space_group_crystal_system triclinic
_space_group_IT_number 2
_space_group_name_Hall '-P 1'
_space_group_name_H-M_alt 'P -1'
_atom_sites_solution_hydrogens geom
_atom_sites_solution_primary dual
_audit_creation_date 2023-05-29
_audit_creation_method
;
Olex2 1.2
(compiled 2018.05.29 svn.r3508 for OlexSys, GUI svn.r5506)
;
_audit_update_record
;
2023-05-29 deposited with the CCDC.	2023-11-29 downloaded from the CCDC.
;
_cell_angle_alpha 100.5850(10)
_cell_angle_beta 95.0430(10)
_cell_angle_gamma 104.5800(10)
_cell_formula_units_Z 2
_cell_length_a 10.0340(3)
_cell_length_b 19.1514(7)
_cell_length_c 20.3631(6)
_cell_measurement_reflns_used 9080
_cell_measurement_temperature 150
_cell_measurement_theta_max 26.367
_cell_measurement_theta_min 2.321
_cell_volume 3685.4(2)
_computing_cell_refinement 'SAINT V8.40A (?, 2016)'
_computing_data_reduction 'SAINT V8.40A (?, 2016)'
_computing_molecular_graphics 'Olex2 (Dolomanov et al., 2009)'
_computing_publication_material 'Olex2 (Dolomanov et al., 2009)'
_computing_structure_refinement 'ShelXL (Sheldrick, 2015)'
_computing_structure_solution 'ShelXT (Sheldrick, 2015)'
_diffrn_ambient_temperature 150
_diffrn_measured_fraction_theta_full 0.996
_diffrn_measured_fraction_theta_max 0.993
_diffrn_measurement_device_type 'D8 VENTURE'
_diffrn_measurement_method '\f and \w scans'
_diffrn_radiation_type MoK\a
_diffrn_radiation_wavelength 0.71073
_diffrn_reflns_av_R_equivalents 0.0508
_diffrn_reflns_av_unetI/netI 0.0592
_diffrn_reflns_Laue_measured_fraction_full 0.996
_diffrn_reflns_Laue_measured_fraction_max 0.993
_diffrn_reflns_limit_h_max 12
_diffrn_reflns_limit_h_min -12
_diffrn_reflns_limit_k_max 23
_diffrn_reflns_limit_k_min -23
_diffrn_reflns_limit_l_max 25
_diffrn_reflns_limit_l_min -24
_diffrn_reflns_number 43578
_diffrn_reflns_point_group_measured_fraction_full 0.996
_diffrn_reflns_point_group_measured_fraction_max 0.993
_diffrn_reflns_theta_full 25.242
_diffrn_reflns_theta_max 26.381
_diffrn_reflns_theta_min 2.118
_diffrn_standards_number 0
_exptl_absorpt_coefficient_mu 0.360
_exptl_absorpt_correction_T_max 0.7454
_exptl_absorpt_correction_T_min 0.5480
_exptl_absorpt_correction_type multi-scan
_exptl_absorpt_process_details
'SADABS-2016/2 (Bruker,2016/2) was used for absorption correction. wR2(int) was 0.1046 before and 0.0625 after correction. The Ratio of minimum to maximum transmission is 0.7352. The \l/2 correction factor is Not present.'
_exptl_crystal_colour red
_exptl_crystal_colour_primary red
_exptl_crystal_density_diffrn 1.486
_exptl_crystal_description block
_exptl_crystal_F_000 1668
_exptl_crystal_size_max 0.15
_exptl_crystal_size_mid 0.06
_exptl_crystal_size_min 0.03
_refine_diff_density_max 1.917
_refine_diff_density_min -1.096
_refine_diff_density_rms 0.081
_refine_ls_extinction_method none
_refine_ls_goodness_of_fit_ref 1.050
_refine_ls_hydrogen_treatment constr
_refine_ls_matrix_type full
_refine_ls_number_parameters 1023
_refine_ls_number_reflns 14994
_refine_ls_number_restraints 1116
_refine_ls_restrained_S_all 1.225
_refine_ls_R_factor_all 0.0679
_refine_ls_R_factor_gt 0.0553
_refine_ls_shift/su_max 0.003
_refine_ls_shift/su_mean 0.000
_refine_ls_structure_factor_coef Fsqd
_refine_ls_weighting_details 'w=1/[\s^2^(Fo^2^)+(0.0621P)^2^+5.8445P] where P=(Fo^2^+2Fc^2^)/3'
_refine_ls_weighting_scheme calc
_refine_ls_wR_factor_gt 0.1375
_refine_ls_wR_factor_ref 0.1478
_reflns_Friedel_coverage 0.000
_reflns_number_gt 12599
_reflns_number_total 14994
_reflns_threshold_expression 'I > 2\s(I)'
_cod_data_source_file d3py01011b2.cif
_cod_data_source_block 52lypd2cn_0m
_cod_depositor_comments 'Adding full bibliography for 1570475--1570477.cif.'
_cod_database_code 1570477
_shelx_shelxl_version_number 2018/3
_shelx_space_group_comment
;
The symmetry employed for this shelxl refinement is uniquely defined
by the following loop, which should always be used as a source of
symmetry information in preference to the above space-group names.
They are only intended as comments.
;
_shelx_estimated_absorpt_t_max 0.989
_shelx_estimated_absorpt_t_min 0.948
_olex2_refinement_description
;
1. Fixed Uiso
 At 1.2 times of:
  All C(H) groups, All C(H,H) groups
 At 1.5 times of:
  All C(H,H,H) groups
2. Rigid bond restraints
 All non-hydrogen atoms
 with sigma for 1-2 distances of 0.01 and sigma for 1-3 distances of 0.01
 F15, C72
 with sigma for 1-2 distances of 0.005 and sigma for 1-3 distances of 0.005
3. Uiso/Uaniso restraints and constraints
All non-hydrogen atoms have similar U: within 2A with sigma of 0.04 and sigma
for terminal atoms of 0.08
C72 \\sim F15: within 2A with sigma of 0.005 and sigma for terminal atoms of
0.01
Uanis(F2) \\sim Ueq, Uanis(F15) \\sim Ueq, Uanis(F13) \\sim Ueq, Uanis(F25)
\\sim Ueq, Uanis(F26) \\sim Ueq, Uanis(F27) \\sim Ueq, Uanis(F24) \\sim Ueq,
Uanis(F23) \\sim Ueq: with sigma of 0.001 and sigma for terminal atoms of 0.002
4. Others
 Fixed Sof: F26(0.75) F28(0.75) F24(0.75) F23(0.25) F27(0.25) F25(0.25)
5.a Ternary CH refined with riding coordinates:
 C7(H7), C45(H45), C21(H21)
5.b Secondary CH2 refined with riding coordinates:
 C44(H44A,H44B), C46(H46A,H46B)
5.c Aromatic/amide H refined with riding coordinates:
 C17(H17), C55(H55), C19(H19), C63(H63), C59(H59), C29(H29), C80(H80),
 C67(H67), C71(H71), C53(H53), C39(H39), C51(H51), C2(H2), C6(H6), C61(H61),
 C69(H69), C75(H75), C30(H30), C33(H33), C27(H27), C41(H41), C42(H42), C32(H32),
  C3(H3), C4(H4), C31(H31), C23(H23), C78(H78), C5(H5), C40(H40), C13(H13),
 C11(H11), C26(H26), C24(H24), C12(H12), C9(H9), C25(H25), C10(H10)
5.d Idealised Me refined as rotating group:
 C20(H20A,H20B,H20C), C34(H34A,H34B,H34C), C37(H37A,H37B,H37C), C49(H49A,H49B,
 H49C), C47(H47A,H47B,H47C)
;
_olex2_submission_special_instructions 'No special instructions were received'

loop_
_space_group_symop_operation_xyz
'x, y, z'
'-x, -y, -z'

loop_
_atom_site_label
_atom_site_type_symbol
_atom_site_fract_x
_atom_site_fract_y
_atom_site_fract_z
_atom_site_U_iso_or_equiv
_atom_site_adp_type
_atom_site_occupancy
_atom_site_site_symmetry_order
_atom_site_calc_flag
_atom_site_refinement_flags_posn
_atom_site_refinement_flags_adp
_atom_site_refinement_flags_occupancy
_atom_site_disorder_assembly
_atom_site_disorder_group
Pd1 Pd 0.19763(3) 0.79961(2) 0.79361(2) 0.02444(8) Uani 1 1 d . U . . .
F21 F 0.7040(3) -0.02742(12) 0.82539(14) 0.0537(6) Uani 1 1 d . U . . .
F6 F 0.6067(3) 0.45532(14) 0.65529(11) 0.0553(6) Uani 1 1 d . U . . .
F5 F 0.4296(3) 0.36683(14) 0.65567(13) 0.0617(7) Uani 1 1 d . U . . .
F20 F 0.4838(3) -0.06272(13) 0.81709(15) 0.0649(7) Uani 1 1 d . U . . .
F4 F 0.4553(3) 0.47409(15) 0.71791(12) 0.0599(7) Uani 1 1 d . U . . .
F22 F 0.6059(4) -0.03511(14) 0.91400(14) 0.0709(8) Uani 1 1 d . U . . .
N2 N 0.2592(3) 0.70946(14) 0.73668(12) 0.0238(5) Uani 1 1 d . U . . .
N1 N 0.2032(3) 0.86529(15) 0.72718(14) 0.0319(6) Uani 1 1 d . U . . .
N3 N 0.1969(3) 0.73146(14) 0.85954(12) 0.0244(5) Uani 1 1 d . U . . .
F18 F 1.1890(3) 0.43626(15) 0.90107(15) 0.0750(9) Uani 1 1 d . U . . .
F7 F 0.2779(3) 0.11846(18) 0.61360(16) 0.0814(9) Uani 1 1 d . U . . .
F16 F 1.2827(3) 0.13047(17) 0.77480(17) 0.0808(10) Uani 1 1 d . U . . .
F17 F 1.2872(3) 0.42640(15) 0.81389(14) 0.0729(8) Uani 1 1 d . U . . .
F9 F 0.3242(4) 0.04355(16) 0.53364(15) 0.0933(12) Uani 1 1 d . U . . .
F19 F 1.3597(3) 0.38957(16) 0.89842(18) 0.0884(11) Uani 1 1 d . U . . .
F1 F 0.7020(4) 0.53484(16) 0.94227(14) 0.0839(10) Uani 1 1 d . U . . .
F8 F 0.3373(3) 0.15484(18) 0.52420(16) 0.0920(12) Uani 1 1 d . U . . .
C16 C 0.1662(3) 0.65964(16) 0.61807(15) 0.0239(6) Uani 1 1 d . U . . .
C36 C 0.2521(3) 0.67776(17) 0.84315(15) 0.0277(7) Uani 1 1 d . U . . .
C7 C 0.5223(3) 0.78667(17) 0.70382(15) 0.0273(6) Uani 1 1 d . U . . .
H7 H 0.475805 0.812108 0.738505 0.033 Uiso 1 1 calc R . . . .
C15 C 0.2789(3) 0.70072(16) 0.66659(15) 0.0232(6) Uani 1 1 d . U . . .
F26 F 0.5192(4) 0.2162(3) 1.03289(19) 0.0650(10) Uani 0.75 1 d . U P A 1
C14 C 0.4058(3) 0.73733(16) 0.64897(15) 0.0241(6) Uani 1 1 d . U . . .
C1 C 0.5987(3) 0.74200(18) 0.73998(16) 0.0289(7) Uani 1 1 d . U . . .
C17 C 0.1852(3) 0.65195(17) 0.55024(15) 0.0255(6) Uani 1 1 d . U . . .
H17 H 0.109834 0.623757 0.516488 0.031 Uiso 1 1 calc R . . . .
C35 C 0.2856(3) 0.66443(17) 0.77225(15) 0.0252(6) Uani 1 1 d . U . . .
C18 C 0.3112(3) 0.68438(17) 0.53093(15) 0.0263(6) Uani 1 1 d . U . . .
C55 C 0.6338(3) 0.33683(18) 0.73918(16) 0.0283(7) Uani 1 1 d . U . . .
H55 H 0.609402 0.306916 0.694885 0.034 Uiso 1 1 calc R . . . .
C19 C 0.4200(3) 0.72788(17) 0.58052(15) 0.0262(6) Uani 1 1 d . U . . .
H19 H 0.505560 0.751603 0.567464 0.031 Uiso 1 1 calc R . . . .
C20 C 0.3294(4) 0.6728(2) 0.45733(16) 0.0332(7) Uani 1 1 d . U . . .
H20A H 0.329798 0.621504 0.440706 0.050 Uiso 1 1 calc GR . . . .
H20B H 0.417747 0.706043 0.452019 0.050 Uiso 1 1 calc GR . . . .
H20C H 0.252527 0.683403 0.431454 0.050 Uiso 1 1 calc GR . . . .
C63 C 0.5792(3) 0.20705(19) 0.87516(16) 0.0306(7) Uani 1 1 d . U . . .
H63 H 0.574022 0.256586 0.880606 0.037 Uiso 1 1 calc R . . . .
C58 C 0.6511(3) 0.18038(18) 0.82468(16) 0.0281(7) Uani 1 1 d . U . . .
C44 C 0.2373(4) 0.87976(18) 0.93159(16) 0.0325(7) Uani 1 1 d . U . . .
H44A H 0.332686 0.875624 0.927420 0.039 Uiso 1 1 calc R . . . .
H44B H 0.244410 0.925864 0.964692 0.039 Uiso 1 1 calc R . . . .
C28 C 0.0278(3) 0.54964(18) 0.65717(16) 0.0286(7) Uani 1 1 d . U . . .
C54 C 0.5986(4) 0.40305(19) 0.75188(17) 0.0322(7) Uani 1 1 d . U . . .
C59 C 0.6505(3) 0.10605(18) 0.81876(17) 0.0300(7) Uani 1 1 d . U . . .
H59 H 0.693215 0.084111 0.783756 0.036 Uiso 1 1 calc R . . . .
C29 C -0.0230(4) 0.5319(2) 0.71519(18) 0.0357(8) Uani 1 1 d . U . . .
H29 H -0.054856 0.566928 0.744473 0.043 Uiso 1 1 calc R . . . .
C80 C 0.5536(4) 0.16356(18) 0.66787(18) 0.0380(8) Uani 1 1 d . U . . .
H80 H 0.483988 0.162292 0.696735 0.046 Uiso 1 1 calc R . . . .
F10 F 0.8142(5) 0.1641(2) 0.47297(15) 0.1059(13) Uani 1 1 d . U . . .
C45 C 0.1665(4) 0.88368(19) 0.86267(16) 0.0329(7) Uani 1 1 d . U . . .
H45 H 0.216400 0.931294 0.851511 0.039 Uiso 1 1 calc R . . . .
C66 C 0.9070(3) 0.24159(18) 0.79580(15) 0.0286(7) Uani 1 1 d . U . . .
C21 C 0.0285(3) 0.62363(18) 0.63989(16) 0.0276(7) Uani 1 1 d . U . . .
H21 H 0.020791 0.656753 0.682643 0.033 Uiso 1 1 calc R . . . .
C67 C 1.0058(4) 0.30971(19) 0.82127(16) 0.0313(7) Uani 1 1 d . U . . .
H67 H 0.975035 0.353128 0.829863 0.038 Uiso 1 1 calc R . . . .
C50 C 0.7037(3) 0.31221(18) 0.78890(16) 0.0290(7) Uani 1 1 d . U . . .
C38 C 0.1366(3) 0.74256(18) 0.92089(15) 0.0290(7) Uani 1 1 d . U . . .
C34 C 0.3396(3) 0.59987(17) 0.74831(16) 0.0279(7) Uani 1 1 d . U . . .
H34A H 0.349414 0.595863 0.700399 0.042 Uiso 1 1 calc GR . . . .
H34B H 0.274521 0.554670 0.754386 0.042 Uiso 1 1 calc GR . . . .
H34C H 0.430502 0.606650 0.774403 0.042 Uiso 1 1 calc GR . . . .
F28 F 0.3980(7) 0.2509(4) 0.9603(3) 0.093(2) Uani 0.75 1 d . U P A 1
C71 C 0.9612(4) 0.18076(19) 0.78359(17) 0.0334(7) Uani 1 1 d . U . . .
H71 H 0.898863 0.133220 0.766039 0.040 Uiso 1 1 calc R . . . .
C53 C 0.6347(4) 0.44960(19) 0.81493(17) 0.0353(8) Uani 1 1 d . U . . .
H53 H 0.611397 0.495231 0.823609 0.042 Uiso 1 1 calc R . . . .
C37 C 0.2859(5) 0.6291(2) 0.88808(18) 0.0417(9) Uani 1 1 d . U . . .
H37A H 0.284359 0.651880 0.935126 0.062 Uiso 1 1 calc GR . . . .
H37B H 0.378635 0.622871 0.882848 0.062 Uiso 1 1 calc GR . . . .
H37C H 0.216887 0.580831 0.875709 0.062 Uiso 1 1 calc GR . . . .
F11 F 0.9087(4) 0.1062(2) 0.5326(2) 0.1031(12) Uani 1 1 d . U . . .
F12 F 0.9644(5) 0.2238(2) 0.55400(18) 0.1173(16) Uani 1 1 d . U . . .
C22 C -0.0969(3) 0.6196(2) 0.58880(16) 0.0316(7) Uani 1 1 d . U . . .
C39 C 0.0492(4) 0.6832(2) 0.94005(17) 0.0365(8) Uani 1 1 d . U . . .
H39 H 0.034854 0.634511 0.914460 0.044 Uiso 1 1 calc R . . . .
C51 C 0.7397(4) 0.36092(18) 0.85252(17) 0.0320(7) Uani 1 1 d . U . . .
H51 H 0.789074 0.347674 0.888124 0.038 Uiso 1 1 calc R . . . .
C68 C 1.1474(4) 0.3161(2) 0.83445(16) 0.0338(7) Uani 1 1 d . U . . .
F2 F 0.6986(5) 0.44078(18) 0.98046(15) 0.0994(10) Uani 1 1 d . U . . .
C60 C 0.5898(3) 0.06352(18) 0.86215(17) 0.0311(7) Uani 1 1 d . U . . .
C62 C 0.5148(4) 0.1638(2) 0.91786(17) 0.0334(7) Uani 1 1 d . U . . .
C43 C 0.1572(3) 0.81492(18) 0.95678(15) 0.0289(7) Uani 1 1 d . U . . .
C2 C 0.6430(3) 0.68481(19) 0.70450(17) 0.0319(7) Uani 1 1 d . U . . .
H2 H 0.625017 0.672776 0.656607 0.038 Uiso 1 1 calc R . . . .
C6 C 0.6270(4) 0.7588(2) 0.81045(17) 0.0362(8) Uani 1 1 d . U . . .
H6 H 0.598478 0.798110 0.835495 0.043 Uiso 1 1 calc R . . . .
C61 C 0.5208(3) 0.09151(19) 0.91237(17) 0.0334(7) Uani 1 1 d . U . . .
H61 H 0.479200 0.062194 0.941942 0.040 Uiso 1 1 calc R . . . .
C69 C 1.1986(4) 0.2552(2) 0.82185(17) 0.0373(8) Uani 1 1 d . U . . .
H69 H 1.295335 0.259657 0.830423 0.045 Uiso 1 1 calc R . . . .
C75 C 0.7892(4) 0.19025(19) 0.65066(17) 0.0373(8) Uani 1 1 d . U . . .
H75 H 0.885543 0.208955 0.667513 0.045 Uiso 1 1 calc R . . . .
C74 C 0.6928(4) 0.19120(17) 0.69636(17) 0.0328(7) Uani 1 1 d . U . . .
C30 C -0.0278(4) 0.4641(2) 0.7310(2) 0.0435(9) Uani 1 1 d . U . . .
H30 H -0.062519 0.452846 0.770853 0.052 Uiso 1 1 calc R . . . .
C52 C 0.7059(4) 0.42733(18) 0.86501(17) 0.0345(7) Uani 1 1 d . U . . .
C33 C 0.0749(4) 0.49751(19) 0.61517(17) 0.0343(7) Uani 1 1 d . U . . .
H33 H 0.110261 0.508549 0.575388 0.041 Uiso 1 1 calc R . . . .
F3 F 0.8807(4) 0.5003(2) 0.9510(2) 0.1250(17) Uani 1 1 d . U . . .
C70 C 1.1025(4) 0.1868(2) 0.79603(18) 0.0381(8) Uani 1 1 d . U . . .
C8 C 0.6203(4) 0.84798(18) 0.67846(16) 0.0319(7) Uani 1 1 d . U . . .
C27 C -0.1158(4) 0.6843(3) 0.5740(2) 0.0473(9) Uani 1 1 d . U . . .
H27 H -0.050498 0.730101 0.594857 0.057 Uiso 1 1 calc R . . . .
C79 C 0.5123(5) 0.1376(2) 0.5983(2) 0.0490(10) Uani 1 1 d . U . . .
C41 C 0.0062(4) 0.7661(2) 1.03344(18) 0.0427(9) Uani 1 1 d . U . . .
H41 H -0.037238 0.774503 1.072646 0.051 Uiso 1 1 calc R . . . .
C42 C 0.0913(4) 0.8248(2) 1.01405(16) 0.0363(8) Uani 1 1 d . U . . .
H42 H 0.105700 0.873194 1.040223 0.044 Uiso 1 1 calc R . . . .
C64 C 0.4405(4) 0.1954(2) 0.9714(2) 0.0439(9) Uani 1 1 d . U . . .
F13 F 1.0815(4) 0.0716(2) 0.7290(2) 0.1246(12) Uani 1 1 d . U . . .
C73 C 1.2465(4) 0.3913(2) 0.8622(2) 0.0450(9) Uani 1 1 d . U . . .
C48 C 0.2213(4) 0.9091(2) 0.69554(18) 0.0371(8) Uani 1 1 d . U . . .
C46 C 0.0148(4) 0.8807(2) 0.85942(19) 0.0465(10) Uani 1 1 d . U . . .
H46A H -0.036812 0.832634 0.867910 0.056 Uiso 1 1 calc R . . . .
H46B H -0.020768 0.883339 0.813288 0.056 Uiso 1 1 calc R . . . .
F24 F 0.3308(5) 0.1453(3) 0.9833(3) 0.0896(13) Uani 0.75 1 d . U P A 1
C32 C 0.0705(4) 0.4298(2) 0.6311(2) 0.0423(9) Uani 1 1 d . U . . .
H32 H 0.103566 0.394886 0.602322 0.051 Uiso 1 1 calc R . . . .
C3 C 0.7131(4) 0.6452(2) 0.73818(19) 0.0382(8) Uani 1 1 d . U . . .
H3 H 0.743062 0.606261 0.713314 0.046 Uiso 1 1 calc R . . . .
C4 C 0.7398(4) 0.6620(2) 0.8081(2) 0.0443(9) Uani 1 1 d . U . . .
H4 H 0.787859 0.634832 0.831191 0.053 Uiso 1 1 calc R . . . .
C31 C 0.0184(4) 0.4125(2) 0.6884(2) 0.0461(9) Uani 1 1 d . U . . .
H31 H 0.014123 0.365611 0.698680 0.055 Uiso 1 1 calc R . . . .
C65 C 0.5975(4) -0.0144(2) 0.8547(2) 0.0415(8) Uani 1 1 d . U . . .
C23 C -0.1933(4) 0.5536(2) 0.55818(19) 0.0439(9) Uani 1 1 d . U . . .
H23 H -0.181851 0.508584 0.567804 0.053 Uiso 1 1 calc R . . . .
C56 C 0.5218(4) 0.4246(2) 0.69620(18) 0.0394(8) Uani 1 1 d . U . . .
C78 C 0.6122(5) 0.1373(2) 0.5549(2) 0.0539(11) Uani 1 1 d . U . . .
H78 H 0.584933 0.119509 0.507620 0.065 Uiso 1 1 calc R . . . .
C5 C 0.6958(4) 0.7189(2) 0.84404(19) 0.0438(9) Uani 1 1 d . U . . .
H5 H 0.713079 0.730369 0.891949 0.053 Uiso 1 1 calc R . . . .
C40 C -0.0168(4) 0.6949(2) 0.99638(18) 0.0440(9) Uani 1 1 d . U . . .
H40 H -0.077174 0.654589 1.009401 0.053 Uiso 1 1 calc R . . . .
C76 C 0.7493(5) 0.1628(2) 0.58113(19) 0.0466(9) Uani 1 1 d . U . . .
B02N B 0.7384(4) 0.2317(2) 0.77696(18) 0.0286(7) Uani 1 1 d . U . . .
C13 C 0.5700(5) 0.9026(2) 0.6592(2) 0.0573(12) Uani 1 1 d . U . . .
H13 H 0.474656 0.900246 0.660669 0.069 Uiso 1 1 calc R . . . .
F15 F 1.1402(5) 0.0845(3) 0.8331(3) 0.1284(14) Uani 1 1 d . U . . .
C72 C 1.1509(5) 0.1189(3) 0.7821(3) 0.0687(13) Uani 1 1 d . U . . .
C11 C 0.7893(5) 0.9648(3) 0.6337(3) 0.0721(16) Uani 1 1 d . U . . .
H11 H 0.847917 1.004490 0.619009 0.086 Uiso 1 1 calc R . . . .
C81 C 0.3648(6) 0.1144(3) 0.5682(2) 0.0675(14) Uani 1 1 d . U . . .
C57 C 0.7448(5) 0.4750(2) 0.9345(2) 0.0499(10) Uani 1 1 d . U . . .
C49 C 0.2508(6) 0.9670(2) 0.6569(2) 0.0571(12) Uani 1 1 d . U . . .
H49A H 0.290973 0.949872 0.616861 0.086 Uiso 1 1 calc GR . . . .
H49B H 0.316954 1.011358 0.684993 0.086 Uiso 1 1 calc GR . . . .
H49C H 0.164354 0.978602 0.642892 0.086 Uiso 1 1 calc GR . . . .
C47 C -0.0147(6) 0.9429(3) 0.9102(2) 0.0716(16) Uani 1 1 d . U . . .
H47A H 0.042719 0.990725 0.905028 0.107 Uiso 1 1 calc GR . . . .
H47B H 0.007610 0.936556 0.956146 0.107 Uiso 1 1 calc GR . . . .
H47C H -0.113210 0.941310 0.901759 0.107 Uiso 1 1 calc GR . . . .
C26 C -0.2297(5) 0.6832(3) 0.5289(2) 0.0640(13) Uani 1 1 d . U . . .
H26 H -0.241374 0.727904 0.518573 0.077 Uiso 1 1 calc R . . . .
C24 C -0.3068(4) 0.5527(3) 0.5134(2) 0.0617(12) Uani 1 1 d . U . . .
H24 H -0.372262 0.507020 0.492479 0.074 Uiso 1 1 calc R . . . .
C12 C 0.6540(6) 0.9612(2) 0.6376(2) 0.0608(12) Uani 1 1 d . U . . .
H12 H 0.616335 0.998670 0.625577 0.073 Uiso 1 1 calc R . . . .
C77 C 0.8594(6) 0.1642(3) 0.5364(2) 0.0622(13) Uani 1 1 d . U . . .
C9 C 0.7563(5) 0.8523(3) 0.6745(3) 0.0738(17) Uani 1 1 d . U . . .
H9 H 0.795229 0.815718 0.687691 0.089 Uiso 1 1 calc R . . . .
C25 C -0.3249(5) 0.6169(4) 0.4994(2) 0.0681(14) Uani 1 1 d . U . . .
H25 H -0.403517 0.615848 0.469210 0.082 Uiso 1 1 calc R . . . .
C10 C 0.8392(6) 0.9102(4) 0.6512(4) 0.112(3) Uani 1 1 d . U . . .
H10 H 0.933427 0.911433 0.647514 0.134 Uiso 1 1 calc R . . . .
F23 F 0.3013(10) 0.1695(6) 0.9540(5) 0.049(2) Uani 0.25 1 d . U P A 2
F27 F 0.4632(13) 0.2687(8) 0.9782(7) 0.053(3) Uani 0.25 1 d . U P A 2
F25 F 0.4670(12) 0.1838(6) 1.0286(5) 0.048(2) Uani 0.25 1 d . U P A 2

loop_
_atom_site_aniso_label
_atom_site_aniso_U_11
_atom_site_aniso_U_22
_atom_site_aniso_U_33
_atom_site_aniso_U_23
_atom_site_aniso_U_13
_atom_site_aniso_U_12
Pd1 0.03421(14) 0.02352(13) 0.01844(13) 0.00564(9) 0.00476(9) 0.01185(10)
F21 0.0564(14) 0.0380(12) 0.0757(17) 0.0213(12) 0.0163(12) 0.0202(11)
F6 0.0812(18) 0.0650(16) 0.0371(12) 0.0248(11) 0.0224(12) 0.0362(14)
F5 0.0683(17) 0.0567(15) 0.0565(15) 0.0138(12) -0.0218(13) 0.0198(13)
F20 0.0563(15) 0.0329(12) 0.087(2) -0.0067(12) 0.0031(13) -0.0039(11)
F4 0.0892(19) 0.0767(17) 0.0428(13) 0.0206(12) 0.0210(12) 0.0649(16)
F22 0.127(3) 0.0428(14) 0.0569(16) 0.0295(12) 0.0209(16) 0.0318(15)
N2 0.0289(13) 0.0234(13) 0.0201(12) 0.0051(10) 0.0058(10) 0.0078(11)
N1 0.0479(17) 0.0295(14) 0.0245(14) 0.0063(11) 0.0083(12) 0.0205(13)
N3 0.0319(14) 0.0245(13) 0.0170(12) 0.0030(10) 0.0041(10) 0.0087(11)
F18 0.0687(18) 0.0498(15) 0.079(2) -0.0179(14) 0.0156(15) -0.0120(13)
F7 0.0572(17) 0.097(2) 0.0726(19) 0.0361(17) -0.0251(14) -0.0107(16)
F16 0.0429(14) 0.084(2) 0.105(2) -0.0215(17) 0.0028(14) 0.0311(14)
F17 0.0767(19) 0.0626(17) 0.0656(17) 0.0295(14) 0.0096(14) -0.0171(14)
F9 0.115(3) 0.0620(17) 0.0598(18) 0.0147(14) -0.0360(17) -0.0384(17)
F19 0.0661(18) 0.0577(17) 0.115(3) 0.0214(17) -0.0512(18) -0.0115(14)
F1 0.146(3) 0.0557(16) 0.0465(15) -0.0148(13) -0.0049(17) 0.0462(19)
F8 0.082(2) 0.089(2) 0.087(2) 0.0612(18) -0.0416(17) -0.0199(17)
C16 0.0279(15) 0.0238(15) 0.0231(15) 0.0071(12) 0.0042(12) 0.0109(12)
C36 0.0341(17) 0.0276(16) 0.0207(15) 0.0063(12) 0.0023(12) 0.0071(13)
C7 0.0340(17) 0.0238(15) 0.0231(15) 0.0022(12) 0.0020(12) 0.0089(13)
C15 0.0312(16) 0.0226(15) 0.0192(14) 0.0041(11) 0.0049(11) 0.0129(12)
F26 0.0634(17) 0.0752(18) 0.0530(16) -0.0007(14) 0.0070(13) 0.0235(15)
C14 0.0308(16) 0.0224(15) 0.0210(14) 0.0041(11) 0.0037(12) 0.0112(12)
C1 0.0276(16) 0.0278(16) 0.0281(16) 0.0051(13) 0.0011(12) 0.0034(13)
C17 0.0306(16) 0.0287(16) 0.0188(14) 0.0049(12) 0.0023(12) 0.0114(13)
C35 0.0285(16) 0.0242(15) 0.0230(15) 0.0063(12) 0.0021(12) 0.0068(13)
C18 0.0355(17) 0.0286(16) 0.0185(14) 0.0063(12) 0.0050(12) 0.0137(13)
C55 0.0330(17) 0.0278(16) 0.0250(16) 0.0065(12) 0.0063(13) 0.0089(13)
C19 0.0299(16) 0.0257(16) 0.0253(15) 0.0078(12) 0.0076(12) 0.0088(13)
C20 0.0399(19) 0.0385(19) 0.0206(15) 0.0056(13) 0.0081(13) 0.0088(15)
C63 0.0322(17) 0.0305(17) 0.0295(17) 0.0079(13) -0.0001(13) 0.0097(14)
C58 0.0266(16) 0.0292(16) 0.0264(16) 0.0069(12) -0.0043(12) 0.0055(13)
C44 0.0418(19) 0.0290(17) 0.0234(16) -0.0005(13) 0.0017(13) 0.0090(15)
C28 0.0264(16) 0.0320(17) 0.0267(16) 0.0104(13) 0.0001(12) 0.0049(13)
C54 0.0396(19) 0.0340(18) 0.0278(16) 0.0105(13) 0.0091(14) 0.0148(15)
C59 0.0303(17) 0.0281(16) 0.0287(16) 0.0044(13) 0.0002(13) 0.0050(13)
C29 0.0309(17) 0.046(2) 0.0352(18) 0.0175(15) 0.0085(14) 0.0115(15)
C80 0.050(2) 0.0261(17) 0.0334(18) 0.0112(14) -0.0066(15) 0.0026(15)
F10 0.169(4) 0.128(3) 0.0379(16) 0.0256(17) 0.0353(19) 0.058(3)
C45 0.050(2) 0.0291(17) 0.0238(16) 0.0041(13) 0.0076(14) 0.0181(15)
C66 0.0322(16) 0.0323(17) 0.0208(15) 0.0080(12) 0.0053(12) 0.0059(13)
C21 0.0285(16) 0.0336(17) 0.0240(15) 0.0100(13) 0.0063(12) 0.0108(13)
C67 0.0371(17) 0.0297(17) 0.0269(16) 0.0113(13) 0.0023(13) 0.0055(14)
C50 0.0313(17) 0.0278(16) 0.0265(16) 0.0062(12) 0.0040(13) 0.0053(13)
C38 0.0360(17) 0.0350(17) 0.0169(14) 0.0077(12) 0.0026(12) 0.0100(14)
C34 0.0327(17) 0.0239(15) 0.0296(16) 0.0074(12) 0.0041(13) 0.0112(13)
F28 0.138(5) 0.136(5) 0.071(3) 0.058(3) 0.056(3) 0.118(5)
C71 0.0344(17) 0.0322(17) 0.0295(17) -0.0004(14) 0.0042(14) 0.0069(14)
C53 0.046(2) 0.0286(17) 0.0327(18) 0.0046(14) 0.0070(15) 0.0131(15)
C37 0.066(3) 0.042(2) 0.0275(18) 0.0169(15) 0.0109(17) 0.0267(19)
F11 0.145(3) 0.101(3) 0.106(3) 0.053(2) 0.069(3) 0.070(3)
F12 0.141(3) 0.096(2) 0.081(2) -0.0129(19) 0.069(2) -0.025(2)
C22 0.0279(16) 0.049(2) 0.0243(16) 0.0155(14) 0.0082(12) 0.0139(15)
C39 0.048(2) 0.0344(18) 0.0249(17) 0.0061(14) 0.0069(14) 0.0068(16)
C51 0.0374(18) 0.0279(16) 0.0268(16) 0.0056(13) -0.0009(13) 0.0038(14)
C68 0.0351(17) 0.0390(18) 0.0234(16) 0.0104(14) 0.0034(13) 0.0007(15)
F2 0.171(2) 0.0762(15) 0.0404(13) 0.0112(12) 0.0129(14) 0.0169(15)
C60 0.0306(17) 0.0286(16) 0.0305(17) 0.0087(13) -0.0034(13) 0.0026(13)
C62 0.0311(17) 0.0381(18) 0.0307(17) 0.0089(14) -0.0006(13) 0.0094(15)
C43 0.0323(17) 0.0345(17) 0.0205(15) 0.0044(12) 0.0009(12) 0.0123(14)
C2 0.0307(17) 0.0360(18) 0.0292(17) 0.0081(14) 0.0045(13) 0.0087(14)
C6 0.046(2) 0.0315(18) 0.0279(17) 0.0049(14) -0.0003(14) 0.0067(15)
C61 0.0310(17) 0.0339(17) 0.0320(17) 0.0127(14) -0.0008(13) 0.0003(14)
C69 0.0298(17) 0.051(2) 0.0270(17) 0.0052(15) 0.0050(13) 0.0062(16)
C75 0.054(2) 0.0275(17) 0.0282(17) 0.0044(13) 0.0050(15) 0.0090(16)
C74 0.0448(19) 0.0215(15) 0.0293(16) 0.0057(13) -0.0020(14) 0.0062(14)
C30 0.041(2) 0.055(2) 0.044(2) 0.0322(18) 0.0099(16) 0.0126(18)
C52 0.043(2) 0.0272(17) 0.0286(17) 0.0018(13) 0.0041(14) 0.0040(15)
C33 0.0408(19) 0.0328(18) 0.0292(17) 0.0095(14) 0.0057(14) 0.0076(15)
F3 0.087(2) 0.138(3) 0.102(3) -0.072(2) -0.042(2) 0.034(2)
C70 0.0352(18) 0.045(2) 0.0313(18) -0.0001(15) 0.0054(14) 0.0117(16)
C8 0.0402(18) 0.0268(16) 0.0223(15) 0.0035(12) -0.0012(13) 0.0010(14)
C27 0.043(2) 0.066(3) 0.046(2) 0.029(2) 0.0128(17) 0.025(2)
C79 0.066(2) 0.0282(18) 0.040(2) 0.0121(16) -0.0163(18) -0.0064(18)
C41 0.054(2) 0.053(2) 0.0231(17) 0.0084(15) 0.0137(15) 0.0145(19)
C42 0.050(2) 0.043(2) 0.0187(15) 0.0045(14) 0.0040(14) 0.0179(17)
C64 0.043(2) 0.049(2) 0.045(2) 0.0176(18) 0.0133(16) 0.0149(18)
F13 0.0820(17) 0.1088(18) 0.151(2) -0.0653(15) -0.0215(15) 0.0481(15)
C73 0.040(2) 0.044(2) 0.043(2) 0.0132(17) -0.0005(16) -0.0034(17)
C48 0.055(2) 0.0341(19) 0.0296(18) 0.0107(15) 0.0100(16) 0.0219(17)
C46 0.056(2) 0.061(3) 0.034(2) 0.0099(18) 0.0083(17) 0.035(2)
F24 0.0853(19) 0.090(2) 0.092(2) 0.0137(16) 0.0493(16) 0.0131(15)
C32 0.052(2) 0.0315(18) 0.042(2) 0.0079(15) 0.0015(17) 0.0098(17)
C3 0.0318(18) 0.039(2) 0.046(2) 0.0115(16) 0.0049(15) 0.0126(15)
C4 0.037(2) 0.047(2) 0.049(2) 0.0200(18) -0.0040(17) 0.0102(17)
C31 0.047(2) 0.036(2) 0.055(2) 0.0225(18) -0.0005(18) 0.0061(17)
C65 0.048(2) 0.0306(18) 0.044(2) 0.0111(15) 0.0055(17) 0.0058(16)
C23 0.0296(18) 0.064(2) 0.036(2) 0.0093(18) 0.0006(14) 0.0109(17)
C56 0.053(2) 0.041(2) 0.0323(18) 0.0089(15) 0.0078(16) 0.0263(18)
C78 0.091(3) 0.033(2) 0.0264(19) 0.0056(15) -0.0034(19) 0.001(2)
C5 0.047(2) 0.045(2) 0.0329(19) 0.0115(16) -0.0078(16) 0.0045(18)
C40 0.053(2) 0.047(2) 0.0290(18) 0.0126(16) 0.0144(16) 0.0028(18)
C76 0.080(3) 0.0282(18) 0.0278(18) 0.0059(14) 0.0054(18) 0.0092(19)
B02N 0.0334(19) 0.0251(17) 0.0248(17) 0.0047(14) -0.0002(14) 0.0054(15)
C13 0.072(3) 0.048(2) 0.071(3) 0.032(2) 0.033(2) 0.029(2)
F15 0.139(2) 0.117(2) 0.150(2) 0.0404(16) 0.0376(17) 0.0597(16)
C72 0.051(3) 0.074(3) 0.078(3) -0.012(2) 0.006(2) 0.034(2)
C11 0.061(3) 0.062(3) 0.078(3) 0.044(3) -0.020(2) -0.023(2)
C81 0.075(3) 0.059(3) 0.048(3) 0.028(2) -0.023(2) -0.019(2)
C57 0.071(3) 0.035(2) 0.035(2) -0.0017(16) -0.0064(19) 0.011(2)
C49 0.087(3) 0.049(2) 0.055(3) 0.031(2) 0.027(2) 0.033(2)
C47 0.098(4) 0.096(4) 0.047(3) 0.011(3) 0.020(3) 0.073(3)
C26 0.058(3) 0.105(4) 0.062(3) 0.054(3) 0.025(2) 0.051(3)
C24 0.036(2) 0.105(4) 0.040(2) 0.011(2) -0.0032(17) 0.018(2)
C12 0.089(3) 0.040(2) 0.060(3) 0.024(2) 0.019(3) 0.017(2)
C77 0.104(4) 0.048(2) 0.032(2) 0.0051(18) 0.021(2) 0.015(3)
C9 0.037(2) 0.072(3) 0.121(5) 0.065(3) 0.001(3) 0.002(2)
C25 0.042(2) 0.137(5) 0.041(2) 0.034(3) 0.0064(18) 0.039(3)
C10 0.038(3) 0.120(5) 0.187(7) 0.112(5) -0.004(3) -0.009(3)
F23 0.044(3) 0.054(3) 0.051(3) 0.0092(19) 0.0104(18) 0.0153(19)
F27 0.055(3) 0.051(3) 0.053(3) 0.0093(19) 0.013(2) 0.016(2)
F25 0.052(3) 0.050(3) 0.046(3) 0.0132(19) 0.0093(18) 0.0152(19)

loop_
_atom_type_symbol
_atom_type_description
_atom_type_scat_dispersion_real
_atom_type_scat_dispersion_imag
_atom_type_scat_source
C C 0.0033 0.0016 'International Tables Vol C Tables 4.2.6.8 and 6.1.1.4'
H H 0.0000 0.0000 'International Tables Vol C Tables 4.2.6.8 and 6.1.1.4'
B B 0.0013 0.0007 'International Tables Vol C Tables 4.2.6.8 and 6.1.1.4'
F F 0.0171 0.0103 'International Tables Vol C Tables 4.2.6.8 and 6.1.1.4'
N N 0.0061 0.0033 'International Tables Vol C Tables 4.2.6.8 and 6.1.1.4'
Pd Pd -0.9988 1.0072 'International Tables Vol C Tables 4.2.6.8 and 6.1.1.4'

loop_
_geom_angle_atom_site_label_1
_geom_angle_atom_site_label_2
_geom_angle_atom_site_label_3
_geom_angle
_geom_angle_site_symmetry_1
_geom_angle_site_symmetry_3
_geom_angle_publ_flag
N1 Pd1 N2 100.98(10) . . ?
N1 Pd1 N3 178.05(11) . . ?
N1 Pd1 C45 87.02(12) . . ?
N3 Pd1 N2 77.27(10) . . ?
N3 Pd1 C45 94.60(12) . . ?
C45 Pd1 N2 168.69(12) . . ?
C15 N2 Pd1 125.12(19) . . ?
C35 N2 Pd1 113.3(2) . . ?
C35 N2 C15 121.4(3) . . ?
C48 N1 Pd1 170.6(3) . . ?
C36 N3 Pd1 116.6(2) . . ?
C36 N3 C38 122.1(3) . . ?
C38 N3 Pd1 121.3(2) . . ?
C15 C16 C17 117.9(3) . . ?
C15 C16 C21 119.9(3) . . ?
C17 C16 C21 122.1(3) . . ?
N3 C36 C35 115.8(3) . . ?
N3 C36 C37 126.1(3) . . ?
C37 C36 C35 118.1(3) . . ?
C14 C7 H7 106.0 . . ?
C14 C7 C8 112.8(3) . . ?
C1 C7 H7 106.0 . . ?
C1 C7 C14 112.1(3) . . ?
C1 C7 C8 113.1(3) . . ?
C8 C7 H7 106.0 . . ?
C16 C15 N2 118.1(3) . . ?
C16 C15 C14 122.0(3) . . ?
C14 C15 N2 119.8(3) . . ?
C15 C14 C7 120.0(3) . . ?
C19 C14 C7 122.1(3) . . ?
C19 C14 C15 117.9(3) . . ?
C2 C1 C7 121.5(3) . . ?
C2 C1 C6 118.5(3) . . ?
C6 C1 C7 120.0(3) . . ?
C16 C17 H17 119.2 . . ?
C18 C17 C16 121.7(3) . . ?
C18 C17 H17 119.2 . . ?
N2 C35 C36 115.5(3) . . ?
N2 C35 C34 125.8(3) . . ?
C34 C35 C36 118.6(3) . . ?
C17 C18 C19 118.9(3) . . ?
C17 C18 C20 120.2(3) . . ?
C19 C18 C20 120.8(3) . . ?
C54 C55 H55 118.6 . . ?
C54 C55 C50 122.7(3) . . ?
C50 C55 H55 118.6 . . ?
C14 C19 H19 119.3 . . ?
C18 C19 C14 121.4(3) . . ?
C18 C19 H19 119.3 . . ?
C18 C20 H20A 109.5 . . ?
C18 C20 H20B 109.5 . . ?
C18 C20 H20C 109.5 . . ?
H20A C20 H20B 109.5 . . ?
H20A C20 H20C 109.5 . . ?
H20B C20 H20C 109.5 . . ?
C58 C63 H63 118.6 . . ?
C62 C63 H63 118.6 . . ?
C62 C63 C58 122.7(3) . . ?
C63 C58 C59 115.0(3) . . ?
C63 C58 B02N 124.0(3) . . ?
C59 C58 B02N 120.9(3) . . ?
H44A C44 H44B 108.0 . . ?
C45 C44 H44A 109.3 . . ?
C45 C44 H44B 109.3 . . ?
C43 C44 H44A 109.3 . . ?
C43 C44 H44B 109.3 . . ?
C43 C44 C45 111.4(3) . . ?
C29 C28 C21 120.2(3) . . ?
C29 C28 C33 118.4(3) . . ?
C33 C28 C21 121.4(3) . . ?
C55 C54 C56 119.3(3) . . ?
C53 C54 C55 121.1(3) . . ?
C53 C54 C56 119.6(3) . . ?
C58 C59 H59 118.8 . . ?
C60 C59 C58 122.4(3) . . ?
C60 C59 H59 118.8 . . ?
C28 C29 H29 119.4 . . ?
C30 C29 C28 121.1(4) . . ?
C30 C29 H29 119.4 . . ?
C74 C80 H80 118.8 . . ?
C74 C80 C79 122.5(4) . . ?
C79 C80 H80 118.8 . . ?
Pd1 C45 H45 107.8 . . ?
C44 C45 Pd1 106.5(2) . . ?
C44 C45 H45 107.8 . . ?
C46 C45 Pd1 111.5(2) . . ?
C46 C45 C44 115.1(3) . . ?
C46 C45 H45 107.8 . . ?
C67 C66 B02N 124.1(3) . . ?
C71 C66 C67 115.1(3) . . ?
C71 C66 B02N 120.8(3) . . ?
C16 C21 H21 106.4 . . ?
C16 C21 C22 112.1(3) . . ?
C28 C21 C16 111.6(3) . . ?
C28 C21 H21 106.4 . . ?
C28 C21 C22 113.3(3) . . ?
C22 C21 H21 106.4 . . ?
C66 C67 H67 118.8 . . ?
C68 C67 C66 122.5(3) . . ?
C68 C67 H67 118.8 . . ?
C55 C50 C51 114.9(3) . . ?
C55 C50 B02N 124.1(3) . . ?
C51 C50 B02N 121.0(3) . . ?
C39 C38 N3 120.4(3) . . ?
C39 C38 C43 121.1(3) . . ?
C43 C38 N3 118.2(3) . . ?
C35 C34 H34A 109.5 . . ?
C35 C34 H34B 109.5 . . ?
C35 C34 H34C 109.5 . . ?
H34A C34 H34B 109.5 . . ?
H34A C34 H34C 109.5 . . ?
H34B C34 H34C 109.5 . . ?
C66 C71 H71 118.6 . . ?
C70 C71 C66 122.8(3) . . ?
C70 C71 H71 118.6 . . ?
C54 C53 H53 121.2 . . ?
C54 C53 C52 117.6(3) . . ?
C52 C53 H53 121.2 . . ?
C36 C37 H37A 109.5 . . ?
C36 C37 H37B 109.5 . . ?
C36 C37 H37C 109.5 . . ?
H37A C37 H37B 109.5 . . ?
H37A C37 H37C 109.5 . . ?
H37B C37 H37C 109.5 . . ?
C27 C22 C21 118.9(3) . . ?
C27 C22 C23 118.8(4) . . ?
C23 C22 C21 122.3(3) . . ?
C38 C39 H39 119.9 . . ?
C40 C39 C38 120.1(3) . . ?
C40 C39 H39 119.9 . . ?
C50 C51 H51 118.8 . . ?
C52 C51 C50 122.3(3) . . ?
C52 C51 H51 118.8 . . ?
C67 C68 C73 119.1(3) . . ?
C69 C68 C67 121.4(3) . . ?
C69 C68 C73 119.5(3) . . ?
C59 C60 C65 119.7(3) . . ?
C61 C60 C59 121.4(3) . . ?
C61 C60 C65 118.9(3) . . ?
C63 C62 C64 120.5(3) . . ?
C61 C62 C63 120.8(3) . . ?
C61 C62 C64 118.7(3) . . ?
C38 C43 C44 121.2(3) . . ?
C42 C43 C44 121.2(3) . . ?
C42 C43 C38 117.3(3) . . ?
C1 C2 H2 119.6 . . ?
C3 C2 C1 120.7(3) . . ?
C3 C2 H2 119.6 . . ?
C1 C6 H6 119.6 . . ?
C5 C6 C1 120.8(3) . . ?
C5 C6 H6 119.6 . . ?
C60 C61 H61 121.2 . . ?
C62 C61 C60 117.5(3) . . ?
C62 C61 H61 121.2 . . ?
C68 C69 H69 121.4 . . ?
C68 C69 C70 117.3(3) . . ?
C70 C69 H69 121.4 . . ?
C74 C75 H75 118.7 . . ?
C76 C75 H75 118.7 . . ?
C76 C75 C74 122.7(4) . . ?
C80 C74 C75 115.4(3) . . ?
C80 C74 B02N 121.5(3) . . ?
C75 C74 B02N 122.7(3) . . ?
C29 C30 H30 120.1 . . ?
C29 C30 C31 119.8(4) . . ?
C31 C30 H30 120.1 . . ?
C53 C52 C57 119.7(3) . . ?
C51 C52 C53 121.3(3) . . ?
C51 C52 C57 119.0(3) . . ?
C28 C33 H33 119.8 . . ?
C32 C33 C28 120.4(3) . . ?
C32 C33 H33 119.8 . . ?
C71 C70 C69 121.0(4) . . ?
C71 C70 C72 119.1(4) . . ?
C69 C70 C72 119.9(4) . . ?
C13 C8 C7 119.0(3) . . ?
C9 C8 C7 123.6(3) . . ?
C9 C8 C13 117.4(4) . . ?
C22 C27 H27 119.6 . . ?
C22 C27 C26 120.7(5) . . ?
C26 C27 H27 119.6 . . ?
C80 C79 C81 122.0(5) . . ?
C78 C79 C80 120.0(4) . . ?
C78 C79 C81 117.9(4) . . ?
C42 C41 H41 119.7 . . ?
C42 C41 C40 120.6(3) . . ?
C40 C41 H41 119.7 . . ?
C43 C42 H42 119.2 . . ?
C41 C42 C43 121.6(3) . . ?
C41 C42 H42 119.2 . . ?
F26 C64 C62 112.0(3) . . ?
F28 C64 F26 107.7(5) . . ?
F28 C64 C62 115.1(4) . . ?
F28 C64 F24 107.3(5) . . ?
F24 C64 F26 100.8(4) . . ?
F24 C64 C62 112.9(4) . . ?
F23 C64 C62 111.0(5) . . ?
F27 C64 C62 111.9(7) . . ?
F27 C64 F23 103.1(8) . . ?
F25 C64 C62 116.1(6) . . ?
F25 C64 F23 106.5(8) . . ?
F25 C64 F27 107.2(9) . . ?
F18 C73 C68 112.5(3) . . ?
F17 C73 F18 104.6(4) . . ?
F17 C73 C68 112.3(3) . . ?
F19 C73 F18 106.7(4) . . ?
F19 C73 F17 106.6(3) . . ?
F19 C73 C68 113.4(4) . . ?
N1 C48 C49 177.3(5) . . ?
C45 C46 H46A 108.8 . . ?
C45 C46 H46B 108.8 . . ?
C45 C46 C47 113.7(4) . . ?
H46A C46 H46B 107.7 . . ?
C47 C46 H46A 108.8 . . ?
C47 C46 H46B 108.8 . . ?
C33 C32 H32 119.7 . . ?
C31 C32 C33 120.6(4) . . ?
C31 C32 H32 119.7 . . ?
C2 C3 H3 119.9 . . ?
C2 C3 C4 120.2(4) . . ?
C4 C3 H3 119.9 . . ?
C3 C4 H4 120.2 . . ?
C5 C4 C3 119.6(4) . . ?
C5 C4 H4 120.2 . . ?
C30 C31 H31 120.2 . . ?
C32 C31 C30 119.6(4) . . ?
C32 C31 H31 120.2 . . ?
F21 C65 F20 105.7(3) . . ?
F21 C65 F22 106.9(3) . . ?
F21 C65 C60 113.8(3) . . ?
F20 C65 C60 112.0(3) . . ?
F22 C65 F20 105.3(3) . . ?
F22 C65 C60 112.5(3) . . ?
C22 C23 H23 119.8 . . ?
C22 C23 C24 120.4(4) . . ?
C24 C23 H23 119.8 . . ?
F6 C56 C54 112.5(3) . . ?
F5 C56 F6 104.9(3) . . ?
F5 C56 C54 112.4(3) . . ?
F4 C56 F6 105.2(3) . . ?
F4 C56 F5 107.8(3) . . ?
F4 C56 C54 113.4(3) . . ?
C79 C78 H78 120.5 . . ?
C76 C78 C79 119.0(4) . . ?
C76 C78 H78 120.5 . . ?
C6 C5 C4 120.2(4) . . ?
C6 C5 H5 119.9 . . ?
C4 C5 H5 119.9 . . ?
C39 C40 H40 120.4 . . ?
C41 C40 C39 119.2(4) . . ?
C41 C40 H40 120.4 . . ?
C75 C76 C77 118.9(4) . . ?
C78 C76 C75 120.4(4) . . ?
C78 C76 C77 120.7(4) . . ?
C66 B02N C58 109.5(3) . . ?
C50 B02N C58 109.4(3) . . ?
C50 B02N C66 111.2(3) . . ?
C50 B02N C74 108.6(3) . . ?
C74 B02N C58 110.6(3) . . ?
C74 B02N C66 107.6(3) . . ?
C8 C13 H13 118.9 . . ?
C8 C13 C12 122.2(5) . . ?
C12 C13 H13 118.9 . . ?
F16 C72 C70 114.8(5) . . ?
F16 C72 F15 103.3(5) . . ?
F13 C72 F16 106.6(4) . . ?
F13 C72 C70 113.1(4) . . ?
F13 C72 F15 106.8(6) . . ?
F15 C72 C70 111.5(4) . . ?
C12 C11 H11 120.9 . . ?
C12 C11 C10 118.3(4) . . ?
C10 C11 H11 120.9 . . ?
F7 C81 F9 105.2(4) . . ?
F7 C81 F8 106.8(5) . . ?
F7 C81 C79 113.3(4) . . ?
F9 C81 C79 112.5(5) . . ?
F8 C81 F9 105.9(4) . . ?
F8 C81 C79 112.4(4) . . ?
F1 C57 C52 114.5(3) . . ?
F1 C57 F3 103.7(4) . . ?
F2 C57 F1 106.4(4) . . ?
F2 C57 C52 113.0(3) . . ?
F2 C57 F3 107.0(4) . . ?
F3 C57 C52 111.6(4) . . ?
C48 C49 H49A 109.5 . . ?
C48 C49 H49B 109.5 . . ?
C48 C49 H49C 109.5 . . ?
H49A C49 H49B 109.5 . . ?
H49A C49 H49C 109.5 . . ?
H49B C49 H49C 109.5 . . ?
C46 C47 H47A 109.5 . . ?
C46 C47 H47B 109.5 . . ?
C46 C47 H47C 109.5 . . ?
H47A C47 H47B 109.5 . . ?
H47A C47 H47C 109.5 . . ?
H47B C47 H47C 109.5 . . ?
C27 C26 H26 120.2 . . ?
C25 C26 C27 119.5(5) . . ?
C25 C26 H26 120.2 . . ?
C23 C24 H24 119.8 . . ?
C25 C24 C23 120.4(5) . . ?
C25 C24 H24 119.8 . . ?
C13 C12 H12 120.0 . . ?
C11 C12 C13 119.9(5) . . ?
C11 C12 H12 120.0 . . ?
F10 C77 C76 113.0(5) . . ?
F11 C77 F10 105.2(4) . . ?
F11 C77 C76 112.6(4) . . ?
F12 C77 F10 103.5(4) . . ?
F12 C77 F11 108.3(5) . . ?
F12 C77 C76 113.5(4) . . ?
C8 C9 H9 119.9 . . ?
C8 C9 C10 120.2(5) . . ?
C10 C9 H9 119.9 . . ?
C26 C25 H25 119.9 . . ?
C24 C25 C26 120.2(4) . . ?
C24 C25 H25 119.9 . . ?
C11 C10 C9 122.0(5) . . ?
C11 C10 H10 119.0 . . ?
C9 C10 H10 119.0 . . ?

loop_
_geom_bond_atom_site_label_1
_geom_bond_atom_site_label_2
_geom_bond_distance
_geom_bond_site_symmetry_2
_geom_bond_publ_flag
Pd1 N2 2.153(2) . ?
Pd1 N1 2.005(3) . ?
Pd1 N3 2.036(3) . ?
Pd1 C45 2.041(3) . ?
F21 C65 1.324(5) . ?
F6 C56 1.349(5) . ?
F5 C56 1.333(5) . ?
F20 C65 1.341(5) . ?
F4 C56 1.325(4) . ?
F22 C65 1.341(4) . ?
N2 C15 1.443(4) . ?
N2 C35 1.284(4) . ?
N1 C48 1.138(4) . ?
N3 C36 1.292(4) . ?
N3 C38 1.440(4) . ?
F18 C73 1.334(5) . ?
F7 C81 1.331(7) . ?
F16 C72 1.311(6) . ?
F17 C73 1.327(5) . ?
F9 C81 1.350(6) . ?
F19 C73 1.310(5) . ?
F1 C57 1.310(5) . ?
F8 C81 1.341(5) . ?
C16 C15 1.395(4) . ?
C16 C17 1.397(4) . ?
C16 C21 1.524(4) . ?
C36 C35 1.502(4) . ?
C36 C37 1.495(5) . ?
C7 H7 1.0000 . ?
C7 C14 1.528(4) . ?
C7 C1 1.524(5) . ?
C7 C8 1.531(5) . ?
C15 C14 1.402(4) . ?
F26 C64 1.354(6) . ?
C14 C19 1.397(4) . ?
C1 C2 1.389(5) . ?
C1 C6 1.399(5) . ?
C17 H17 0.9500 . ?
C17 C18 1.386(4) . ?
C35 C34 1.491(4) . ?
C18 C19 1.395(4) . ?
C18 C20 1.508(4) . ?
C55 H55 0.9500 . ?
C55 C54 1.386(5) . ?
C55 C50 1.399(5) . ?
C19 H19 0.9500 . ?
C20 H20A 0.9800 . ?
C20 H20B 0.9800 . ?
C20 H20C 0.9800 . ?
C63 H63 0.9500 . ?
C63 C58 1.400(5) . ?
C63 C62 1.397(5) . ?
C58 C59 1.405(5) . ?
C58 B02N 1.656(5) . ?
C44 H44A 0.9900 . ?
C44 H44B 0.9900 . ?
C44 C45 1.539(5) . ?
C44 C43 1.502(5) . ?
C28 C29 1.392(5) . ?
C28 C21 1.520(5) . ?
C28 C33 1.395(5) . ?
C54 C53 1.382(5) . ?
C54 C56 1.493(5) . ?
C59 H59 0.9500 . ?
C59 C60 1.387(5) . ?
C29 H29 0.9500 . ?
C29 C30 1.385(5) . ?
C80 H80 0.9500 . ?
C80 C74 1.393(5) . ?
C80 C79 1.400(5) . ?
F10 C77 1.329(5) . ?
C45 H45 1.0000 . ?
C45 C46 1.504(5) . ?
C66 C67 1.402(5) . ?
C66 C71 1.397(5) . ?
C66 B02N 1.656(5) . ?
C21 H21 1.0000 . ?
C21 C22 1.537(4) . ?
C67 H67 0.9500 . ?
C67 C68 1.393(5) . ?
C50 C51 1.408(4) . ?
C50 B02N 1.645(5) . ?
C38 C39 1.390(5) . ?
C38 C43 1.398(5) . ?
C34 H34A 0.9800 . ?
C34 H34B 0.9800 . ?
C34 H34C 0.9800 . ?
F28 C64 1.289(6) . ?
C71 H71 0.9500 . ?
C71 C70 1.389(5) . ?
C53 H53 0.9500 . ?
C53 C52 1.385(5) . ?
C37 H37A 0.9800 . ?
C37 H37B 0.9800 . ?
C37 H37C 0.9800 . ?
F11 C77 1.318(6) . ?
F12 C77 1.312(6) . ?
C22 C27 1.381(5) . ?
C22 C23 1.383(5) . ?
C39 H39 0.9500 . ?
C39 C40 1.385(5) . ?
C51 H51 0.9500 . ?
C51 C52 1.383(5) . ?
C68 C69 1.381(5) . ?
C68 C73 1.504(5) . ?
F2 C57 1.292(5) . ?
C60 C61 1.386(5) . ?
C60 C65 1.495(5) . ?
C62 C61 1.386(5) . ?
C62 C64 1.496(5) . ?
C43 C42 1.396(5) . ?
C2 H2 0.9500 . ?
C2 C3 1.385(5) . ?
C6 H6 0.9500 . ?
C6 C5 1.379(5) . ?
C61 H61 0.9500 . ?
C69 H69 0.9500 . ?
C69 C70 1.394(5) . ?
C75 H75 0.9500 . ?
C75 C74 1.401(5) . ?
C75 C76 1.401(5) . ?
C74 B02N 1.651(5) . ?
C30 H30 0.9500 . ?
C30 C31 1.388(6) . ?
C52 C57 1.496(5) . ?
C33 H33 0.9500 . ?
C33 C32 1.385(5) . ?
F3 C57 1.316(6) . ?
C70 C72 1.488(6) . ?
C8 C13 1.372(5) . ?
C8 C9 1.357(6) . ?
C27 H27 0.9500 . ?
C27 C26 1.396(6) . ?
C79 C78 1.394(7) . ?
C79 C81 1.475(6) . ?
C41 H41 0.9500 . ?
C41 C42 1.373(5) . ?
C41 C40 1.384(6) . ?
C42 H42 0.9500 . ?
C64 F24 1.339(6) . ?
C64 F23 1.350(11) . ?
C64 F27 1.343(15) . ?
C64 F25 1.244(11) . ?
F13 C72 1.291(6) . ?
C48 C49 1.460(5) . ?
C46 H46A 0.9900 . ?
C46 H46B 0.9900 . ?
C46 C47 1.535(6) . ?
C32 H32 0.9500 . ?
C32 C31 1.382(6) . ?
C3 H3 0.9500 . ?
C3 C4 1.387(5) . ?
C4 H4 0.9500 . ?
C4 C5 1.386(6) . ?
C31 H31 0.9500 . ?
C23 H23 0.9500 . ?
C23 C24 1.389(6) . ?
C78 H78 0.9500 . ?
C78 C76 1.362(7) . ?
C5 H5 0.9500 . ?
C40 H40 0.9500 . ?
C76 C77 1.491(7) . ?
C13 H13 0.9500 . ?
C13 C12 1.391(6) . ?
F15 C72 1.326(7) . ?
C11 H11 0.9500 . ?
C11 C12 1.352(7) . ?
C11 C10 1.357(8) . ?
C49 H49A 0.9800 . ?
C49 H49B 0.9800 . ?
C49 H49C 0.9800 . ?
C47 H47A 0.9800 . ?
C47 H47B 0.9800 . ?
C47 H47C 0.9800 . ?
C26 H26 0.9500 . ?
C26 C25 1.377(8) . ?
C24 H24 0.9500 . ?
C24 C25 1.364(8) . ?
C12 H12 0.9500 . ?
C9 H9 0.9500 . ?
C9 C10 1.395(7) . ?
C25 H25 0.9500 . ?
C10 H10 0.9500 . ?
